data_4071481
loop_
_publ_author_name
'Clegg, William'
'Garc\'ia-\'Alvarez, Joaqu\'in'
'Garc\'ia-\'Alvarez, Pablo'
'Graham, David V.'
'Harrington, Ross W.'
'Hevia, Eva'
'Kennedy, Alan R.'
'Mulvey, Robert E.'
'Russo, Luca'

_publ_section_title
;
 Synthesis, Structural Authentication, and Structurally Defined Metalation
 Reactions of Lithium and Sodium DA-Zincate Bases (DA = diisopropylamide)
 with Phenylacetylene&#x2020;
;
_journal_issue 11
_journal_name_full Organometallics
_journal_page_first 2654
_journal_paper_doi 10.1021/om8001813
_journal_volume 27
_journal_year 2008
_chemical_formula_moiety 'C52 H70 N4 Na2 Zn2'
_chemical_formula_sum 'C52 H70 N4 Na2 Zn2'
_chemical_formula_weight 927.84
_chemical_name_systematic
;
 ?
;
_space_group_IT_number 73
_symmetry_cell_setting orthorhombic
_symmetry_space_group_name_Hall '-I 2b 2c'
_symmetry_space_group_name_H-M 'I b c a'
_atom_sites_solution_hydrogens geom
_atom_sites_solution_primary direct
_atom_sites_solution_secondary difmap
_audit_creation_method SHELXL-97
_cell_angle_alpha 90.00
_cell_angle_beta 90.00
_cell_angle_gamma 90.00
_cell_formula_units_Z 16
_cell_length_a 22.420(3)
_cell_length_b 22.883(3)
_cell_length_c 41.069(6)
_cell_measurement_reflns_used 7027
_cell_measurement_temperature 150(2)
_cell_measurement_theta_max 25.08
_cell_measurement_theta_min 2.35
_cell_volume 21070(5)
_computing_cell_refinement 'Bruker SAINT'
_computing_data_collection 'Bruker SMART'
_computing_data_reduction 'Bruker SAINT'
_computing_molecular_graphics 'Bruker SHELXTL'
_computing_publication_material 'Bruker SHELXTL and local programs'
_computing_structure_refinement 'Bruker SHELXTL'
_computing_structure_solution 'Bruker SHELXTL'
_diffrn_ambient_temperature 150(2)
_diffrn_measured_fraction_theta_full 0.999
_diffrn_measured_fraction_theta_max 0.999
_diffrn_measurement_device_type 'Bruker SMART 1K CCD diffractometer'
_diffrn_measurement_method 'thin-slice \w scans'
_diffrn_radiation_monochromator graphite
_diffrn_radiation_source 'sealed tube'
_diffrn_radiation_type MoK\a
_diffrn_radiation_wavelength 0.71073
_diffrn_reflns_av_R_equivalents 0.0537
_diffrn_reflns_av_sigmaI/netI 0.0314
_diffrn_reflns_limit_h_max 26
_diffrn_reflns_limit_h_min -26
_diffrn_reflns_limit_k_max 27
_diffrn_reflns_limit_k_min -27
_diffrn_reflns_limit_l_max 48
_diffrn_reflns_limit_l_min -48
_diffrn_reflns_number 74668
_diffrn_reflns_theta_full 25.00
_diffrn_reflns_theta_max 25.00
_diffrn_reflns_theta_min 2.04
_diffrn_standards_number 0
_exptl_absorpt_coefficient_mu 0.962
_exptl_absorpt_correction_T_max 0.846
_exptl_absorpt_correction_T_min 0.748
_exptl_absorpt_correction_type multi-scan
_exptl_absorpt_process_details SADABS
_exptl_crystal_colour colourless
_exptl_crystal_density_diffrn 1.170
_exptl_crystal_density_method 'not measured'
_exptl_crystal_description block
_exptl_crystal_F_000 7872
_exptl_crystal_size_max 0.32
_exptl_crystal_size_mid 0.24
_exptl_crystal_size_min 0.18
_refine_diff_density_max 0.836
_refine_diff_density_min -0.718
_refine_diff_density_rms 0.070
_refine_ls_extinction_method none
_refine_ls_goodness_of_fit_ref 1.082
_refine_ls_hydrogen_treatment constr
_refine_ls_matrix_type full
_refine_ls_number_parameters 598
_refine_ls_number_reflns 9282
_refine_ls_number_restraints 0
_refine_ls_restrained_S_all 1.082
_refine_ls_R_factor_all 0.0935
_refine_ls_R_factor_gt 0.0533
_refine_ls_shift/su_max 0.015
_refine_ls_shift/su_mean 0.000
_refine_ls_structure_factor_coef Fsqd
_refine_ls_weighting_details 'calc w=1/[\s^2^(Fo^2^)+(0.0543P)^2^+108.1183P] where P=(Fo^2^+2Fc^2^)/3'
_refine_ls_weighting_scheme calc
_refine_ls_wR_factor_gt 0.1254
_refine_ls_wR_factor_ref 0.1654
_reflns_number_gt 6239
_reflns_number_total 9282
_reflns_threshold_expression I>2\s(I)
_cod_data_source_file om8001813-file001.cif
_cod_data_source_block rem383_compound6
_cod_original_cell_volume 21069(5)
_cod_database_code 4071481

loop_
_symmetry_equiv_pos_as_xyz
'x, y, z'
'-x, -y+1/2, z'
'x, -y, -z+1/2'
'-x+1/2, y, -z'
'x+1/2, y+1/2, z+1/2'
'-x+1/2, -y+1, z+1/2'
'x+1/2, -y+1/2, -z+1'
'-x+1, y+1/2, -z+1/2'
'-x, -y, -z'
'x, y-1/2, -z'
'-x, y, z-1/2'
'x-1/2, -y, z'
'-x+1/2, -y+1/2, -z+1/2'
'x+1/2, y, -z+1/2'
'-x+1/2, y+1/2, z'
'x, -y+1/2, z+1/2'

loop_
_atom_site_label
_atom_site_type_symbol
_atom_site_fract_x
_atom_site_fract_y
_atom_site_fract_z
_atom_site_U_iso_or_equiv
_atom_site_adp_type
_atom_site_occupancy
_atom_site_symmetry_multiplicity
_atom_site_calc_flag
_atom_site_refinement_flags
_atom_site_disorder_assembly
_atom_site_disorder_group
Zn1 Zn 0.02334(2) 0.04579(2) -0.225224(12) 0.04486(17) Uani 1 1 d . . .
Zn2 Zn 0.20262(3) 0.20352(2) -0.476877(12) 0.04933(18) Uani 1 1 d . . .
Na1 Na 0.12948(8) 0.07406(9) -0.27578(5) 0.0595(5) Uani 1 1 d . . .
Na2 Na 0.17874(10) 0.10164(8) -0.53033(4) 0.0611(6) Uani 1 1 d . . .
N1 N 0.1903(2) 0.1165(2) -0.31989(15) 0.0785(15) Uani 1 1 d . . .
N2 N 0.1399(2) 0.1859(2) -0.26563(13) 0.0782(15) Uani 1 1 d . . .
N3 N 0.1480(3) 0.03486(19) -0.57484(10) 0.0707(14) Uani 1 1 d . . .
N4 N 0.0649(3) 0.0937(2) -0.52632(12) 0.0819(16) Uani 1 1 d . . .
C1 C -0.0389(3) 0.0878(3) -0.19913(14) 0.0737(17) Uani 1 1 d . . .
C2 C -0.0142(5) 0.1022(3) -0.16462(17) 0.128(3) Uani 1 1 d . . .
H2A H -0.0440 0.1246 -0.1524 0.193 Uiso 1 1 calc R . .
H2B H 0.0224 0.1253 -0.1667 0.193 Uiso 1 1 calc R . .
H2C H -0.0054 0.0657 -0.1530 0.193 Uiso 1 1 calc R . .
C3 C -0.0906(4) 0.0507(5) -0.1916(3) 0.166(5) Uani 1 1 d . . .
H3A H -0.1166 0.0710 -0.1761 0.250 Uiso 1 1 calc R . .
H3B H -0.0769 0.0139 -0.1820 0.250 Uiso 1 1 calc R . .
H3C H -0.1128 0.0426 -0.2117 0.250 Uiso 1 1 calc R . .
C4 C -0.0554(6) 0.1434(5) -0.2146(2) 0.217(8) Uani 1 1 d . . .
H4A H -0.0853 0.1634 -0.2013 0.325 Uiso 1 1 calc R . .
H4B H -0.0719 0.1357 -0.2363 0.325 Uiso 1 1 calc R . .
H4C H -0.0199 0.1682 -0.2167 0.325 Uiso 1 1 calc R . .
C5 C 0.1122(2) 0.0481(2) -0.21483(12) 0.0561(13) Uani 1 1 d . . .
C6 C 0.1628(2) 0.0578(2) -0.20560(14) 0.0628(15) Uani 1 1 d . . .
C7 C 0.2193(3) 0.0753(3) -0.19168(17) 0.0764(19) Uani 1 1 d . . .
C8 C 0.2196(3) 0.1009(4) -0.1611(2) 0.121(3) Uani 1 1 d . . .
H8A H 0.1832 0.1055 -0.1495 0.145 Uiso 1 1 calc R . .
C9 C 0.2724(5) 0.1199(5) -0.1472(3) 0.173(5) Uani 1 1 d . . .
H9A H 0.2719 0.1377 -0.1264 0.208 Uiso 1 1 calc R . .
C10 C 0.3233(5) 0.1135(5) -0.1628(3) 0.152(5) Uani 1 1 d . . .
H10A H 0.3590 0.1265 -0.1527 0.183 Uiso 1 1 calc R . .
C11 C 0.3263(3) 0.0890(4) -0.1926(3) 0.125(3) Uani 1 1 d . . .
H11A H 0.3635 0.0851 -0.2035 0.150 Uiso 1 1 calc R . .
C12 C 0.2729(3) 0.0693(3) -0.2074(2) 0.098(2) Uani 1 1 d . . .
H12A H 0.2742 0.0517 -0.2284 0.118 Uiso 1 1 calc R . .
C13 C 0.01394(19) 0.0555(2) -0.27574(11) 0.0469(11) Uani 1 1 d . . .
C14 C 0.00832(19) 0.0751(2) -0.30281(11) 0.0422(10) Uani 1 1 d . . .
C15 C 0.00291(18) 0.09664(19) -0.33539(9) 0.0701(18) Uani 1 1 d G . .
C16 C -0.0183(2) 0.15281(19) -0.34108(16) 0.146(4) Uani 1 1 d G . .
H16A H -0.0297 0.1769 -0.3233 0.175 Uiso 1 1 calc R . .
C17 C -0.0228(3) 0.1737(3) -0.37276(19) 0.249(11) Uani 1 1 d G . .
H17A H -0.0373 0.2121 -0.3766 0.299 Uiso 1 1 calc R . .
C18 C -0.0061(3) 0.1384(4) -0.39876(13) 0.296(14) Uani 1 1 d G . .
H18A H -0.0092 0.1527 -0.4204 0.355 Uiso 1 1 calc R . .
C19 C 0.0151(3) 0.0822(4) -0.39308(9) 0.227(9) Uani 1 1 d G . .
H19A H 0.0265 0.0581 -0.4108 0.272 Uiso 1 1 calc R . .
C20 C 0.0196(2) 0.0613(2) -0.36139(11) 0.111(3) Uani 1 1 d G . .
H20A H 0.0341 0.0230 -0.3575 0.133 Uiso 1 1 calc R . .
C21 C 0.1746(3) 0.0929(4) -0.3521(2) 0.113(3) Uani 1 1 d . . .
H21A H 0.2010 0.1098 -0.3686 0.170 Uiso 1 1 calc R . .
H21B H 0.1332 0.1029 -0.3572 0.170 Uiso 1 1 calc R . .
H21C H 0.1792 0.0503 -0.3519 0.170 Uiso 1 1 calc R . .
C22 C 0.2522(3) 0.1013(3) -0.31324(17) 0.0853(19) Uani 1 1 d . . .
H22A H 0.2782 0.1205 -0.3292 0.128 Uiso 1 1 calc R . .
H22B H 0.2572 0.0588 -0.3147 0.128 Uiso 1 1 calc R . .
H22C H 0.2629 0.1144 -0.2913 0.128 Uiso 1 1 calc R . .
C23 C 0.1816(4) 0.1798(3) -0.3214(2) 0.101(2) Uani 1 1 d . . .
H23A H 0.2125 0.1968 -0.3358 0.121 Uiso 1 1 calc R . .
H23B H 0.1422 0.1879 -0.3314 0.121 Uiso 1 1 calc R . .
C24 C 0.1845(4) 0.2085(3) -0.2899(2) 0.097(2) Uani 1 1 d . . .
H24A H 0.1777 0.2509 -0.2930 0.117 Uiso 1 1 calc R . .
H24B H 0.2251 0.2035 -0.2808 0.117 Uiso 1 1 calc R . .
C25 C 0.0813(3) 0.2087(4) -0.2715(2) 0.124(3) Uani 1 1 d . . .
H25A H 0.0830 0.2515 -0.2720 0.186 Uiso 1 1 calc R . .
H25B H 0.0545 0.1962 -0.2540 0.186 Uiso 1 1 calc R . .
H25C H 0.0665 0.1941 -0.2924 0.186 Uiso 1 1 calc R . .
C26 C 0.1624(4) 0.2032(3) -0.23391(17) 0.102(2) Uani 1 1 d . . .
H26A H 0.1632 0.2460 -0.2325 0.154 Uiso 1 1 calc R . .
H26B H 0.2028 0.1879 -0.2310 0.154 Uiso 1 1 calc R . .
H26C H 0.1363 0.1876 -0.2169 0.154 Uiso 1 1 calc R . .
C27 C 0.1546(3) 0.2596(3) -0.45055(18) 0.099(3) Uani 1 1 d . . .
C28 C 0.0955(4) 0.2701(6) -0.4639(2) 0.210(7) Uani 1 1 d . . .
H28A H 0.0723 0.2938 -0.4486 0.315 Uiso 1 1 calc R . .
H28B H 0.0753 0.2327 -0.4675 0.315 Uiso 1 1 calc R . .
H28C H 0.0991 0.2910 -0.4847 0.315 Uiso 1 1 calc R . .
C29 C 0.1434(7) 0.2287(9) -0.4153(2) 0.263(11) Uani 1 1 d . . .
H29A H 0.1219 0.2557 -0.4010 0.395 Uiso 1 1 calc R . .
H29B H 0.1819 0.2188 -0.4054 0.395 Uiso 1 1 calc R . .
H29C H 0.1199 0.1930 -0.4182 0.395 Uiso 1 1 calc R . .
C30 C 0.1845(5) 0.3071(6) -0.4386(4) 0.255(10) Uani 1 1 d . . .
H30A H 0.1590 0.3279 -0.4231 0.382 Uiso 1 1 calc R . .
H30B H 0.1951 0.3332 -0.4566 0.382 Uiso 1 1 calc R . .
H30C H 0.2209 0.2940 -0.4275 0.382 Uiso 1 1 calc R . .
C31 C 0.1962(2) 0.21512(19) -0.52792(11) 0.0529(13) Uani 1 1 d . . .
C32 C 0.1731(2) 0.22515(19) -0.55394(11) 0.0479(11) Uani 1 1 d . . .
C33 C 0.1469(2) 0.2398(2) -0.58477(11) 0.0465(11) Uani 1 1 d . . .
C34 C 0.0918(2) 0.2669(3) -0.58662(14) 0.0717(17) Uani 1 1 d . . .
H34A H 0.0703 0.2751 -0.5672 0.086 Uiso 1 1 calc R . .
C35 C 0.0679(3) 0.2822(4) -0.61645(16) 0.096(2) Uani 1 1 d . . .
H35A H 0.0305 0.3017 -0.6174 0.115 Uiso 1 1 calc R . .
C36 C 0.0976(3) 0.2693(3) -0.64459(15) 0.0830(19) Uani 1 1 d . . .
H36A H 0.0804 0.2789 -0.6650 0.100 Uiso 1 1 calc R . .
C37 C 0.1518(3) 0.2428(3) -0.64338(14) 0.0810(18) Uani 1 1 d . . .
H37A H 0.1727 0.2342 -0.6629 0.097 Uiso 1 1 calc R . .
C38 C 0.1764(3) 0.2284(2) -0.61369(12) 0.0642(15) Uani 1 1 d . . .
H38A H 0.2144 0.2103 -0.6131 0.077 Uiso 1 1 calc R . .
C39 C 0.1979(3) 0.1166(2) -0.46797(12) 0.0617(14) Uani 1 1 d . . .
C40 C 0.1882(3) 0.0656(2) -0.46138(12) 0.0646(16) Uani 1 1 d . . .
C41 C 0.1624(7) 0.0072(6) -0.4463(4) 0.044(3) Uani 0.516(9) 1 d P A 1
C41A C 0.1868(7) 0.0082(6) -0.4596(3) 0.046(3) Uani 0.484(9) 1 d P A 2
C42 C 0.1693(6) -0.0469(5) -0.4607(3) 0.066(3) Uani 0.516(9) 1 d P A 1
H42A H 0.1849 -0.0495 -0.4821 0.080 Uiso 0.516(9) 1 calc PR A 1
C42A C 0.1987(7) -0.0282(5) -0.4855(3) 0.087(5) Uani 0.484(9) 1 d P A 2
H42B H 0.2170 -0.0120 -0.5043 0.104 Uiso 0.484(9) 1 calc PR A 2
C43 C 0.1533(13) -0.0985(11) -0.4437(6) 0.082(10) Uani 0.516(9) 1 d P A 1
H43A H 0.1563 -0.1354 -0.4542 0.098 Uiso 0.516(9) 1 calc PR A 1
C43A C 0.1850(11) -0.0883(6) -0.4853(4) 0.138(9) Uani 0.484(9) 1 d P A 2
H43B H 0.1919 -0.1121 -0.5039 0.165 Uiso 0.484(9) 1 calc PR A 2
C44 C 0.1339(6) -0.0951(6) -0.4128(4) 0.076(4) Uani 0.516(9) 1 d P A 1
H44A H 0.1263 -0.1300 -0.4011 0.091 Uiso 0.516(9) 1 calc PR A 1
C44A C 0.1613(19) -0.1108(14) -0.4575(6) 0.116(11) Uani 0.484(9) 1 d P A 2
H44B H 0.1521 -0.1512 -0.4566 0.139 Uiso 0.484(9) 1 calc PR A 2
C45 C 0.1251(6) -0.0433(5) -0.3983(3) 0.079(4) Uani 0.516(9) 1 d P A 1
H45A H 0.1100 -0.0418 -0.3767 0.095 Uiso 0.516(9) 1 calc PR A 1
C45A C 0.1511(14) -0.0780(8) -0.4319(6) 0.083(7) Uani 0.484(9) 1 d P A 2
H45B H 0.1354 -0.0954 -0.4127 0.100 Uiso 0.484(9) 1 calc PR A 2
C46 C 0.1382(5) 0.0086(5) -0.4149(2) 0.054(3) Uani 0.516(9) 1 d P A 1
H46A H 0.1306 0.0451 -0.4047 0.064 Uiso 0.516(9) 1 calc PR A 1
C46A C 0.1630(6) -0.0167(6) -0.4323(3) 0.055(4) Uani 0.484(9) 1 d P A 2
H46B H 0.1545 0.0066 -0.4137 0.066 Uiso 0.484(9) 1 calc PR A 2
C47 C 0.0381(4) 0.1493(3) -0.5357(2) 0.115(3) Uani 1 1 d . . .
H47A H -0.0054 0.1467 -0.5335 0.173 Uiso 1 1 calc R . .
H47B H 0.0482 0.1580 -0.5584 0.173 Uiso 1 1 calc R . .
H47C H 0.0533 0.1804 -0.5216 0.173 Uiso 1 1 calc R . .
C48 C 0.0434(4) 0.0777(4) -0.49376(17) 0.129(3) Uani 1 1 d . . .
H48A H -0.0001 0.0735 -0.4942 0.194 Uiso 1 1 calc R . .
H48B H 0.0543 0.1084 -0.4782 0.194 Uiso 1 1 calc R . .
H48C H 0.0616 0.0407 -0.4871 0.194 Uiso 1 1 calc R . .
C49 C 0.0479(3) 0.0470(3) -0.55000(18) 0.095(2) Uani 1 1 d . . .
H49A H 0.0055 0.0522 -0.5561 0.114 Uiso 1 1 calc R . .
H49B H 0.0518 0.0084 -0.5393 0.114 Uiso 1 1 calc R . .
C50 C 0.0854(4) 0.0474(3) -0.58036(15) 0.092(2) Uani 1 1 d . . .
H50A H 0.0692 0.0182 -0.5958 0.110 Uiso 1 1 calc R . .
H50B H 0.0819 0.0863 -0.5908 0.110 Uiso 1 1 calc R . .
C51 C 0.1827(4) 0.0517(3) -0.60378(15) 0.103(3) Uani 1 1 d . . .
H51A H 0.1690 0.0291 -0.6226 0.155 Uiso 1 1 calc R . .
H51B H 0.2251 0.0437 -0.5999 0.155 Uiso 1 1 calc R . .
H51C H 0.1772 0.0935 -0.6081 0.155 Uiso 1 1 calc R . .
C52 C 0.1566(4) -0.0275(3) -0.56912(19) 0.108(3) Uani 1 1 d . . .
H52A H 0.1392 -0.0498 -0.5872 0.162 Uiso 1 1 calc R . .
H52B H 0.1370 -0.0387 -0.5487 0.162 Uiso 1 1 calc R . .
H52C H 0.1993 -0.0360 -0.5676 0.162 Uiso 1 1 calc R . .

loop_
_atom_site_aniso_label
_atom_site_aniso_U_11
_atom_site_aniso_U_22
_atom_site_aniso_U_33
_atom_site_aniso_U_23
_atom_site_aniso_U_13
_atom_site_aniso_U_12
Zn1 0.0415(3) 0.0586(3) 0.0345(3) -0.0091(2) -0.0022(2) 0.0065(2)
Zn2 0.0712(4) 0.0412(3) 0.0356(3) -0.0026(2) -0.0045(3) 0.0161(3)
Na1 0.0401(10) 0.0688(13) 0.0696(13) -0.0136(10) 0.0011(9) -0.0060(9)
Na2 0.1014(16) 0.0404(10) 0.0416(10) -0.0012(8) -0.0001(10) -0.0224(10)
N1 0.049(3) 0.068(3) 0.118(4) -0.017(3) 0.017(3) -0.004(2)
N2 0.080(4) 0.067(3) 0.088(4) -0.024(3) -0.004(3) -0.001(3)
N3 0.117(4) 0.053(3) 0.043(2) 0.005(2) -0.021(3) -0.019(3)
N4 0.103(4) 0.072(3) 0.071(3) 0.007(3) 0.004(3) -0.048(3)
C1 0.095(5) 0.066(4) 0.059(3) -0.001(3) 0.030(3) 0.029(3)
C2 0.214(10) 0.098(6) 0.074(5) -0.028(4) 0.047(6) 0.013(6)
C3 0.067(5) 0.193(10) 0.240(13) -0.066(9) 0.064(7) 0.020(6)
C4 0.339(16) 0.197(10) 0.115(7) 0.098(7) 0.142(9) 0.214(11)
C5 0.055(3) 0.059(3) 0.055(3) -0.012(2) -0.014(2) 0.004(3)
C6 0.057(3) 0.064(3) 0.068(3) -0.021(3) -0.025(3) 0.010(3)
C7 0.052(3) 0.068(4) 0.109(5) -0.026(4) -0.037(3) 0.017(3)
C8 0.082(5) 0.151(7) 0.130(7) -0.078(6) -0.055(5) 0.017(5)
C9 0.106(7) 0.233(13) 0.181(10) -0.114(10) -0.079(8) 0.015(8)
C10 0.081(6) 0.171(10) 0.205(12) -0.065(9) -0.061(7) 0.001(6)
C11 0.054(4) 0.128(7) 0.195(10) -0.034(7) -0.029(5) 0.021(4)
C12 0.060(4) 0.093(5) 0.140(7) -0.029(5) -0.021(4) 0.016(4)
C13 0.032(2) 0.069(3) 0.039(3) -0.008(2) 0.001(2) -0.001(2)
C14 0.038(2) 0.046(3) 0.043(3) -0.002(2) -0.0055(19) -0.003(2)
C15 0.051(3) 0.083(4) 0.076(4) 0.038(3) -0.032(3) -0.034(3)
C16 0.101(6) 0.105(6) 0.231(11) 0.099(7) -0.104(7) -0.041(5)
C17 0.169(11) 0.230(13) 0.35(2) 0.238(15) -0.183(13) -0.138(10)
C18 0.163(11) 0.53(3) 0.198(13) 0.252(17) -0.130(10) -0.241(17)
C19 0.154(9) 0.47(2) 0.060(5) 0.091(9) -0.054(6) -0.209(13)
C20 0.095(5) 0.196(9) 0.042(3) 0.010(4) -0.011(3) -0.085(6)
C21 0.076(5) 0.123(7) 0.141(7) -0.025(6) -0.012(5) -0.007(5)
C22 0.065(4) 0.087(5) 0.104(5) 0.002(4) 0.006(4) 0.000(3)
C23 0.093(5) 0.085(5) 0.125(7) -0.007(5) 0.028(5) 0.002(4)
C24 0.100(5) 0.071(4) 0.121(6) 0.001(4) 0.000(5) -0.013(4)
C25 0.080(5) 0.106(6) 0.186(9) -0.060(6) -0.012(5) 0.007(5)
C26 0.148(7) 0.070(4) 0.089(5) -0.021(4) -0.013(5) -0.019(4)
C27 0.085(5) 0.119(6) 0.093(5) -0.062(4) -0.033(4) 0.057(4)
C28 0.143(8) 0.343(17) 0.145(8) -0.149(10) -0.081(7) 0.161(10)
C29 0.258(17) 0.44(3) 0.091(7) -0.076(11) -0.021(9) 0.237(19)
C30 0.157(11) 0.180(12) 0.43(2) -0.231(16) -0.048(13) 0.055(9)
C31 0.080(4) 0.032(2) 0.047(3) 0.005(2) -0.015(3) -0.014(2)
C32 0.064(3) 0.036(2) 0.043(3) 0.006(2) -0.010(2) -0.014(2)
C33 0.056(3) 0.043(3) 0.041(3) 0.008(2) -0.011(2) -0.017(2)
C34 0.045(3) 0.116(5) 0.055(3) 0.020(3) -0.007(2) -0.013(3)
C35 0.048(3) 0.167(7) 0.073(4) 0.021(5) -0.018(3) 0.008(4)
C36 0.077(4) 0.115(5) 0.057(4) 0.018(4) -0.028(3) -0.001(4)
C37 0.099(5) 0.099(5) 0.045(3) 0.004(3) -0.013(3) 0.013(4)
C38 0.075(4) 0.070(4) 0.047(3) 0.002(3) -0.014(3) 0.008(3)
C39 0.087(4) 0.056(3) 0.041(3) 0.010(2) 0.011(3) 0.027(3)
C40 0.108(5) 0.051(3) 0.035(3) 0.002(2) -0.011(3) 0.024(3)
C41 0.060(8) 0.038(7) 0.035(9) 0.007(6) -0.009(6) -0.014(6)
C41A 0.064(9) 0.041(7) 0.034(7) 0.010(6) -0.007(5) -0.004(6)
C42 0.098(9) 0.052(7) 0.049(7) -0.003(5) -0.001(6) -0.005(6)
C42A 0.168(15) 0.044(7) 0.048(7) -0.001(5) 0.012(8) -0.006(8)
C43 0.121(16) 0.043(15) 0.08(3) 0.000(13) -0.029(18) -0.029(12)
C43A 0.29(3) 0.046(8) 0.075(10) -0.012(7) 0.023(13) -0.013(12)
C44 0.105(10) 0.050(7) 0.072(9) 0.009(7) -0.011(7) -0.033(7)
C44A 0.23(3) 0.048(14) 0.068(18) 0.012(12) -0.011(17) -0.037(14)
C45 0.115(11) 0.066(8) 0.057(7) 0.012(6) 0.012(7) -0.037(7)
C45A 0.139(15) 0.064(15) 0.047(12) 0.030(11) -0.016(12) -0.048(14)
C46 0.075(7) 0.046(6) 0.040(5) 0.005(5) 0.012(5) -0.018(5)
C46A 0.073(9) 0.057(9) 0.036(8) 0.007(7) -0.003(7) -0.020(7)
C47 0.117(6) 0.074(5) 0.155(8) 0.004(5) 0.039(6) -0.035(5)
C48 0.133(7) 0.181(9) 0.073(5) 0.013(5) 0.016(5) -0.085(7)
C49 0.109(6) 0.073(4) 0.103(5) 0.015(4) -0.033(5) -0.036(4)
C50 0.143(7) 0.076(4) 0.056(4) 0.002(3) -0.023(4) -0.019(4)
C51 0.161(8) 0.096(5) 0.052(4) 0.008(3) 0.001(4) 0.002(5)
C52 0.155(7) 0.061(4) 0.109(6) 0.012(4) -0.062(5) -0.015(4)

loop_
_atom_type_symbol
_atom_type_description
_atom_type_scat_dispersion_real
_atom_type_scat_dispersion_imag
_atom_type_scat_source
C C 0.0033 0.0016 'International Tables Vol C Tables 4.2.6.8 and 6.1.1.4'
H H 0.0000 0.0000 'International Tables Vol C Tables 4.2.6.8 and 6.1.1.4'
N N 0.0061 0.0033 'International Tables Vol C Tables 4.2.6.8 and 6.1.1.4'
Na Na 0.0362 0.0249 'International Tables Vol C Tables 4.2.6.8 and 6.1.1.4'
Zn Zn 0.2839 1.4301 'International Tables Vol C Tables 4.2.6.8 and 6.1.1.4'

loop_
_geom_angle_atom_site_label_1
_geom_angle_atom_site_label_2
_geom_angle_atom_site_label_3
_geom_angle
_geom_angle_site_symmetry_1
_geom_angle_site_symmetry_3
C1 Zn1 C5 123.8(2) . .
C1 Zn1 C13 114.1(2) . .
C1 Zn1 C13 113.9(2) . 3_554
C5 Zn1 C13 107.61(19) . .
C5 Zn1 C13 96.36(18) . 3_554
C13 Zn1 C13 96.49(18) . 3_554
C27 Zn2 C31 114.8(3) . .
C27 Zn2 C31 114.4(2) . 4_554
C27 Zn2 C39 120.4(3) . .
C31 Zn2 C31 97.90(17) . 4_554
C31 Zn2 C39 107.36(19) . .
C31 Zn2 C39 98.6(2) 4_554 .
N1 Na1 N2 71.41(18) . .
N1 Na1 C5 151.50(19) . .
N1 Na1 C5 111.21(17) . 3_554
N1 Na1 C6 128.09(18) . .
N1 Na1 C13 127.56(18) . .
N1 Na1 C14 103.33(17) . .
N2 Na1 C5 94.80(18) . .
N2 Na1 C5 177.00(18) . 3_554
N2 Na1 C6 86.89(17) . .
N2 Na1 C13 104.34(18) . .
N2 Na1 C14 97.78(16) . .
C5 Na1 C5 83.46(17) . 3_554
C5 Na1 C6 23.71(16) . .
C5 Na1 C6 92.42(16) 3_554 .
C5 Na1 C13 79.38(16) . .
C5 Na1 C13 72.97(16) 3_554 .
C5 Na1 C14 103.19(16) . .
C5 Na1 C14 80.28(15) 3_554 .
C6 Na1 C13 102.99(16) . .
C6 Na1 C14 126.49(16) . .
C13 Na1 C14 24.24(13) . .
N3 Na2 N4 74.14(19) . .
N3 Na2 C31 132.69(16) . .
N3 Na2 C32 109.36(15) . .
N3 Na2 C39 147.86(18) . .
N3 Na2 C39 109.45(19) . 4_554
N3 Na2 C40 123.62(16) . .
N4 Na2 C31 102.50(19) . .
N4 Na2 C32 92.64(17) . .
N4 Na2 C39 96.30(18) . .
N4 Na2 C39 176.28(18) . 4_554
N4 Na2 C40 89.45(18) . .
C31 Na2 C32 23.75(13) . .
C31 Na2 C39 79.02(17) . .
C31 Na2 C39 74.43(17) . 4_554
C31 Na2 C40 103.24(16) . .
C32 Na2 C39 101.56(16) . .
C32 Na2 C39 85.27(16) . 4_554
C32 Na2 C40 125.26(15) . .
C39 Na2 C39 81.13(18) . 4_554
C39 Na2 C40 24.28(16) . .
C39 Na2 C40 89.12(16) . 4_554
Na1 N1 C21 112.6(4) . .
Na1 N1 C22 107.2(4) . .
Na1 N1 C23 110.4(4) . .
C21 N1 C22 108.0(5) . .
C21 N1 C23 107.0(6) . .
C22 N1 C23 111.8(5) . .
Na1 N2 C24 107.0(4) . .
Na1 N2 C25 104.4(4) . .
Na1 N2 C26 116.3(4) . .
C24 N2 C25 111.9(6) . .
C24 N2 C26 105.7(6) . .
C25 N2 C26 111.6(6) . .
Na2 N3 C50 105.2(4) . .
Na2 N3 C51 106.7(4) . .
Na2 N3 C52 116.6(4) . .
C50 N3 C51 109.5(5) . .
C50 N3 C52 110.3(6) . .
C51 N3 C52 108.4(6) . .
Na2 N4 C47 109.4(4) . .
Na2 N4 C48 113.8(5) . .
Na2 N4 C49 105.3(4) . .
C47 N4 C48 108.8(7) . .
C47 N4 C49 110.2(6) . .
C48 N4 C49 109.4(5) . .
Zn1 C1 C2 109.9(5) . .
Zn1 C1 C3 112.7(5) . .
Zn1 C1 C4 111.0(4) . .
C2 C1 C3 102.2(7) . .
C2 C1 C4 107.5(7) . .
C3 C1 C4 113.1(8) . .
C1 C2 H2A 109.5 . .
C1 C2 H2B 109.5 . .
C1 C2 H2C 109.5 . .
H2A C2 H2B 109.5 . .
H2A C2 H2C 109.5 . .
H2B C2 H2C 109.5 . .
C1 C3 H3A 109.5 . .
C1 C3 H3B 109.5 . .
C1 C3 H3C 109.5 . .
H3A C3 H3B 109.5 . .
H3A C3 H3C 109.5 . .
H3B C3 H3C 109.5 . .
C1 C4 H4A 109.5 . .
C1 C4 H4B 109.5 . .
C1 C4 H4C 109.5 . .
H4A C4 H4B 109.5 . .
H4A C4 H4C 109.5 . .
H4B C4 H4C 109.5 . .
Zn1 C5 Na1 87.13(18) . .
Zn1 C5 Na1 94.53(19) . 3_554
Zn1 C5 C6 169.0(5) . .
Na1 C5 Na1 94.21(17) . 3_554
Na1 C5 C6 96.9(4) . .
Na1 C5 C6 95.4(4) 3_554 .
Na1 C6 C5 59.4(4) . .
Na1 C6 C7 124.2(5) . .
C5 C6 C7 172.1(6) . .
C6 C7 C8 118.6(6) . .
C6 C7 C12 123.5(6) . .
C8 C7 C12 117.9(6) . .
C7 C8 H8A 119.8 . .
C7 C8 C9 120.5(9) . .
H8A C8 C9 119.8 . .
C8 C9 H9A 119.7 . .
C8 C9 C10 120.6(10) . .
H9A C9 C10 119.7 . .
C9 C10 H10A 119.0 . .
C9 C10 C11 122.0(9) . .
H10A C10 C11 119.0 . .
C10 C11 H11A 120.6 . .
C10 C11 C12 118.7(9) . .
H11A C11 C12 120.6 . .
C7 C12 C11 120.3(8) . .
C7 C12 H12A 119.8 . .
C11 C12 H12A 119.8 . .
Zn1 C13 Zn1 82.46(18) . 3_554
Zn1 C13 Na1 85.33(15) . .
Zn1 C13 Na1 94.13(16) 3_554 .
Zn1 C13 C14 164.2(4) . .
Zn1 C13 C14 113.4(4) 3_554 .
Na1 C13 C14 92.4(3) . .
Na1 C14 C13 63.3(3) . .
Na1 C14 C15 115.8(3) . .
C13 C14 C15 177.9(5) . .
C14 C15 C16 120.3(3) . .
C14 C15 C20 119.7(3) . .
C16 C15 C20 120.0 . .
C15 C16 H16A 120.0 . .
C15 C16 C17 120.0 . .
H16A C16 C17 120.0 . .
C16 C17 H17A 120.0 . .
C16 C17 C18 120.0 . .
H17A C17 C18 120.0 . .
C17 C18 H18A 120.0 . .
C17 C18 C19 120.0 . .
H18A C18 C19 120.0 . .
C18 C19 H19A 120.0 . .
C18 C19 C20 120.0 . .
H19A C19 C20 120.0 . .
C15 C20 C19 120.0 . .
C15 C20 H20A 120.0 . .
C19 C20 H20A 120.0 . .
N1 C21 H21A 109.5 . .
N1 C21 H21B 109.5 . .
N1 C21 H21C 109.5 . .
H21A C21 H21B 109.5 . .
H21A C21 H21C 109.5 . .
H21B C21 H21C 109.5 . .
N1 C22 H22A 109.5 . .
N1 C22 H22B 109.5 . .
N1 C22 H22C 109.5 . .
H22A C22 H22B 109.5 . .
H22A C22 H22C 109.5 . .
H22B C22 H22C 109.5 . .
N1 C23 H23A 108.8 . .
N1 C23 H23B 108.8 . .
N1 C23 C24 113.8(7) . .
H23A C23 H23B 107.7 . .
H23A C23 C24 108.8 . .
H23B C23 C24 108.8 . .
N2 C24 C23 113.9(6) . .
N2 C24 H24A 108.8 . .
N2 C24 H24B 108.8 . .
C23 C24 H24A 108.8 . .
C23 C24 H24B 108.8 . .
H24A C24 H24B 107.7 . .
N2 C25 H25A 109.5 . .
N2 C25 H25B 109.5 . .
N2 C25 H25C 109.5 . .
H25A C25 H25B 109.5 . .
H25A C25 H25C 109.5 . .
H25B C25 H25C 109.5 . .
N2 C26 H26A 109.5 . .
N2 C26 H26B 109.5 . .
N2 C26 H26C 109.5 . .
H26A C26 H26B 109.5 . .
H26A C26 H26C 109.5 . .
H26B C26 H26C 109.5 . .
Zn2 C27 C28 113.2(5) . .
Zn2 C27 C29 106.5(6) . .
Zn2 C27 C30 116.1(7) . .
C28 C27 C29 105.5(9) . .
C28 C27 C30 116.9(9) . .
C29 C27 C30 95.8(10) . .
C27 C28 H28A 109.5 . .
C27 C28 H28B 109.5 . .
C27 C28 H28C 109.5 . .
H28A C28 H28B 109.5 . .
H28A C28 H28C 109.5 . .
H28B C28 H28C 109.5 . .
C27 C29 H29A 109.5 . .
C27 C29 H29B 109.5 . .
C27 C29 H29C 109.5 . .
H29A C29 H29B 109.5 . .
H29A C29 H29C 109.5 . .
H29B C29 H29C 109.5 . .
C27 C30 H30A 109.5 . .
C27 C30 H30B 109.5 . .
C27 C30 H30C 109.5 . .
H30A C30 H30B 109.5 . .
H30A C30 H30C 109.5 . .
H30B C30 H30C 109.5 . .
Zn2 C31 Zn2 80.42(17) . 4_554
Zn2 C31 Na2 85.62(15) . .
Zn2 C31 Na2 92.09(18) 4_554 .
Zn2 C31 C32 158.0(5) . .
Zn2 C31 C32 121.4(4) 4_554 .
Na2 C31 C32 95.2(3) . .
Na2 C32 C31 61.1(3) . .
Na2 C32 C33 121.6(3) . .
C31 C32 C33 177.2(5) . .
C32 C33 C34 121.2(5) . .
C32 C33 C38 121.2(5) . .
C34 C33 C38 117.6(5) . .
C33 C34 H34A 119.7 . .
C33 C34 C35 120.6(6) . .
H34A C34 C35 119.7 . .
C34 C35 H35A 119.8 . .
C34 C35 C36 120.3(6) . .
H35A C35 C36 119.8 . .
C35 C36 H36A 119.9 . .
C35 C36 C37 120.1(6) . .
H36A C36 C37 119.9 . .
C36 C37 H37A 120.1 . .
C36 C37 C38 119.8(6) . .
H37A C37 C38 120.1 . .
C33 C38 C37 121.6(6) . .
C33 C38 H38A 119.2 . .
C37 C38 H38A 119.2 . .
Zn2 C39 Na2 87.73(17) . .
Zn2 C39 Na2 93.7(2) . 4_554
Zn2 C39 C40 172.3(5) . .
Na2 C39 Na2 97.01(17) . 4_554
Na2 C39 C40 93.6(4) . .
Na2 C39 C40 93.7(4) 4_554 .
Na2 C40 Na2 83.69(16) . 4_554
Na2 C40 C39 62.1(3) . .
Na2 C40 C39 63.3(4) 4_554 .
Na2 C40 C41 125.7(5) . .
Na2 C40 C41 128.2(6) 4_554 .
Na2 C40 C41A 109.2(6) . .
Na2 C40 C41A 107.1(7) 4_554 .
C39 C40 C41 164.0(8) . .
C39 C40 C41A 166.8(9) . .
C41 C40 C41A 29.2(7) . .
C40 C41 C42 123.4(13) . .
C40 C41 C46 118.8(9) . .
C42 C41 C46 117.2(13) . .
C40 C41A C42A 123.8(12) . .
C40 C41A C46A 118.0(12) . .
C42A C41A C46A 117.3(12) . .
C41 C42 H42A 119.7 . .
C41 C42 C43 120.7(15) . .
H42A C42 C43 119.7 . .
C41A C42A H42B 118.6 . .
C41A C42A C43A 122.9(13) . .
H42B C42A C43A 118.6 . .
C42 C43 H43A 120.1 . .
C42 C43 C44 119.7(18) . .
H43A C43 C44 120.1 . .
C42A C43A H43B 121.3 . .
C42A C43A C44A 117.3(16) . .
H43B C43A C44A 121.3 . .
C43 C44 H44A 119.3 . .
C43 C44 C45 121.4(16) . .
H44A C44 C45 119.3 . .
C43A C44A H44B 119.2 . .
C43A C44A C45A 122(3) . .
H44B C44A C45A 119.2 . .
C44 C45 H45A 120.0 . .
C44 C45 C46 120.0(12) . .
H45A C45 C46 120.0 . .
C44A C45A H45B 119.3 . .
C44A C45A C46A 121(3) . .
H45B C45A C46A 119.3 . .
C41 C46 C45 120.7(12) . .
C41 C46 H46A 119.6 . .
C45 C46 H46A 119.6 . .
C41A C46A C45A 119.4(16) . .
C41A C46A H46B 120.3 . .
C45A C46A H46B 120.3 . .
N4 C47 H47A 109.5 . .
N4 C47 H47B 109.5 . .
N4 C47 H47C 109.5 . .
H47A C47 H47B 109.5 . .
H47A C47 H47C 109.5 . .
H47B C47 H47C 109.5 . .
N4 C48 H48A 109.5 . .
N4 C48 H48B 109.5 . .
N4 C48 H48C 109.5 . .
H48A C48 H48B 109.5 . .
H48A C48 H48C 109.5 . .
H48B C48 H48C 109.5 . .
N4 C49 H49A 109.0 . .
N4 C49 H49B 109.0 . .
N4 C49 C50 113.1(5) . .
H49A C49 H49B 107.8 . .
H49A C49 C50 109.0 . .
H49B C49 C50 109.0 . .
N3 C50 C49 114.2(5) . .
N3 C50 H50A 108.7 . .
N3 C50 H50B 108.7 . .
C49 C50 H50A 108.7 . .
C49 C50 H50B 108.7 . .
H50A C50 H50B 107.6 . .
N3 C51 H51A 109.5 . .
N3 C51 H51B 109.5 . .
N3 C51 H51C 109.5 . .
H51A C51 H51B 109.5 . .
H51A C51 H51C 109.5 . .
H51B C51 H51C 109.5 . .
N3 C52 H52A 109.5 . .
N3 C52 H52B 109.5 . .
N3 C52 H52C 109.5 . .
H52A C52 H52B 109.5 . .
H52A C52 H52C 109.5 . .
H52B C52 H52C 109.5 . .

loop_
_geom_bond_atom_site_label_1
_geom_bond_atom_site_label_2
_geom_bond_distance
_geom_bond_site_symmetry_2
Zn1 C1 2.005(5) .
Zn1 C5 2.039(5) .
Zn1 C13 2.097(5) .
Zn1 C13 2.327(5) 3_554
Zn2 C27 1.995(6) .
Zn2 C31 2.118(5) .
Zn2 C31 2.292(5) 4_554
Zn2 C39 2.025(6) .
Na1 N1 2.466(6) .
Na1 N2 2.604(5) .
Na1 C5 2.601(6) .
Na1 C5 2.848(6) 3_554
Na1 C6 3.000(6) .
Na1 C13 2.625(5) .
Na1 C14 2.935(5) .
Na2 N3 2.481(5) .
Na2 N4 2.564(6) .
Na2 C31 2.628(5) .
Na2 C32 2.991(5) .
Na2 C39 2.619(5) .
Na2 C39 2.788(6) 4_554
Na2 C40 2.957(5) .
N1 C21 1.471(9) .
N1 C22 1.457(8) .
N1 C23 1.463(8) .
N2 C24 1.503(9) .
N2 C25 1.433(9) .
N2 C26 1.452(8) .
N3 C50 1.451(9) .
N3 C51 1.472(8) .
N3 C52 1.460(7) .
N4 C47 1.459(9) .
N4 C48 1.468(8) .
N4 C49 1.494(8) .
C1 C2 1.557(10) .
C1 C3 1.469(11) .
C1 C4 1.471(9) .
C2 H2A 0.980 .
C2 H2B 0.980 .
C2 H2C 0.980 .
C3 H3A 0.980 .
C3 H3B 0.980 .
C3 H3C 0.980 .
C4 H4A 0.980 .
C4 H4B 0.980 .
C4 H4C 0.980 .
C5 Na1 2.848(6) 3_554
C5 C6 1.215(7) .
C6 C7 1.447(7) .
C7 C8 1.388(9) .
C7 C12 1.371(9) .
C8 H8A 0.950 .
C8 C9 1.383(10) .
C9 H9A 0.950 .
C9 C10 1.316(14) .
C10 H10A 0.950 .
C10 C11 1.349(13) .
C11 H11A 0.950 .
C11 C12 1.418(10) .
C12 H12A 0.950 .
C13 Zn1 2.327(5) 3_554
C13 C14 1.206(6) .
C14 C15 1.431(5) .
C15 C16 1.390 .
C15 C20 1.390 .
C16 H16A 0.950 .
C16 C17 1.390 .
C17 H17A 0.950 .
C17 C18 1.390 .
C18 H18A 0.950 .
C18 C19 1.390 .
C19 H19A 0.950 .
C19 C20 1.390 .
C20 H20A 0.950 .
C21 H21A 0.980 .
C21 H21B 0.980 .
C21 H21C 0.980 .
C22 H22A 0.980 .
C22 H22B 0.980 .
C22 H22C 0.980 .
C23 H23A 0.990 .
C23 H23B 0.990 .
C23 C24 1.455(10) .
C24 H24A 0.990 .
C24 H24B 0.990 .
C25 H25A 0.980 .
C25 H25B 0.980 .
C25 H25C 0.980 .
C26 H26A 0.980 .
C26 H26B 0.980 .
C26 H26C 0.980 .
C27 C28 1.453(9) .
C27 C29 1.631(16) .
C27 C30 1.367(12) .
C28 H28A 0.980 .
C28 H28B 0.980 .
C28 H28C 0.980 .
C29 H29A 0.980 .
C29 H29B 0.980 .
C29 H29C 0.980 .
C30 H30A 0.980 .
C30 H30B 0.980 .
C30 H30C 0.980 .
C31 Zn2 2.292(5) 4_554
C31 C32 1.210(6) .
C32 C33 1.436(6) .
C33 C34 1.384(7) .
C33 C38 1.384(7) .
C34 H34A 0.950 .
C34 C35 1.382(8) .
C35 H35A 0.950 .
C35 C36 1.367(9) .
C36 H36A 0.950 .
C36 C37 1.359(9) .
C37 H37A 0.950 .
C37 C38 1.378(7) .
C38 H38A 0.950 .
C39 Na2 2.788(6) 4_554
C39 C40 1.218(7) .
C40 C41 1.582(15) .
C40 C41A 1.316(14) .
C41 C42 1.378(17) .
C41 C46 1.402(17) .
C41A C42A 1.376(17) .
C41A C46A 1.366(16) .
C42 H42A 0.950 .
C42 C43 1.42(3) .
C42A H42B 0.950 .
C42A C43A 1.410(18) .
C43 H43A 0.950 .
C43 C44 1.34(3) .
C43A H43B 0.950 .
C43A C44A 1.36(3) .
C44 H44A 0.950 .
C44 C45 1.343(17) .
C44A H44B 0.950 .
C44A C45A 1.31(4) .
C45 H45A 0.950 .
C45 C46 1.400(14) .
C45A H45B 0.950 .
C45A C46A 1.43(2) .
C46 H46A 0.950 .
C46A H46B 0.950 .
C47 H47A 0.980 .
C47 H47B 0.980 .
C47 H47C 0.980 .
C48 H48A 0.980 .
C48 H48B 0.980 .
C48 H48C 0.980 .
C49 H49A 0.990 .
C49 H49B 0.990 .
C49 C50 1.504(10) .
C50 H50A 0.990 .
C50 H50B 0.990 .
C51 H51A 0.980 .
C51 H51B 0.980 .
C51 H51C 0.980 .
C52 H52A 0.980 .
C52 H52B 0.980 .
C52 H52C 0.980 .
